data_7047232
loop_
_publ_author_name
'Wiehe, Arno'
'Gutsche, Claudia Simone'
'Gr\"afe, Susanna'
'Gitter, Burkhard'
'Flanagan, Keith'
'Senge, Mathias'
'Kulak, Nora'

_publ_section_title
;
 Pre-/Post-functionalization in Dipyrrin Metal Complexes -- Antitumor and
 Antibacterial Activity of their Glycosylated Derivatives
;
_journal_name_full 'Dalton Transactions'
_journal_paper_doi 10.1039/C8DT03059F
_journal_year 2018
_chemical_formula_moiety 'C45 H18 F15 In N6'
_chemical_formula_sum 'C45 H18 F15 In N6'
_chemical_formula_weight 1042.47
_chemical_name_systematic Tris[5-(pentafluorophenyl)dipyrrin]indium(III)
_space_group_crystal_system monoclinic
_space_group_IT_number 14
_space_group_name_Hall '-P 2yn'
_space_group_name_H-M_alt 'P 1 21/n 1'
_symmetry_space_group_name_Hall '-P 2yn'
_symmetry_space_group_name_H-M 'P 1 21/n 1'
_atom_sites_solution_hydrogens geom
_audit_creation_date 2018-04-30
_audit_creation_method
;
Olex2 1.2
(compiled 2018.04.26 svn.r3504 for OlexSys, GUI svn.r5492)
;
_audit_update_record
;
2018-05-02 deposited with the CCDC.
2018-08-08 downloaded from the CCDC.
;
_cell_angle_alpha 90
_cell_angle_beta 93.7280(10)
_cell_angle_gamma 90
_cell_formula_units_Z 4
_cell_length_a 10.5034(8)
_cell_length_b 13.5594(11)
_cell_length_c 28.179(2)
_cell_measurement_reflns_used 9920
_cell_measurement_temperature 100(2)
_cell_measurement_theta_max 25.36
_cell_measurement_theta_min 2.52
_cell_volume 4004.8(5)
_computing_cell_refinement 'SAINT v8.37A (Bruker, 2015)'
_computing_data_collection 'APEX 3 (Bruker, 2016) '
_computing_data_reduction 'SAINT v8.37A (Bruker, 2015)'
_computing_molecular_graphics 'Olex2 (Dolomanov et al., 2009)'
_computing_publication_material 'Olex2 (Dolomanov et al., 2009)'
_computing_structure_refinement 'XL (Sheldrick, 2008)'
_computing_structure_solution 'XT (Sheldrick, 2015)'
_diffrn_ambient_temperature 100.04
_diffrn_detector 'Bruker APEX2 area detector'
_diffrn_detector_area_resol_mean 7.9
_diffrn_detector_type 'CCD area detector'
_diffrn_measured_fraction_theta_full 1.000
_diffrn_measured_fraction_theta_max 1.000
_diffrn_measurement_device 'Kappa diffractometer'
_diffrn_measurement_device_type 'Bruker APEX2 area detector'
_diffrn_measurement_method '\w and \f scans'
_diffrn_radiation_monochromator graphite
_diffrn_radiation_probe x-ray
_diffrn_radiation_type MoK\a
_diffrn_radiation_wavelength 0.71073
_diffrn_reflns_av_R_equivalents 0.0162
_diffrn_reflns_av_unetI/netI 0.0096
_diffrn_reflns_Laue_measured_fraction_full 1.000
_diffrn_reflns_Laue_measured_fraction_max 1.000
_diffrn_reflns_limit_h_max 12
_diffrn_reflns_limit_h_min -12
_diffrn_reflns_limit_k_max 16
_diffrn_reflns_limit_k_min -16
_diffrn_reflns_limit_l_max 33
_diffrn_reflns_limit_l_min -33
_diffrn_reflns_number 49555
_diffrn_reflns_point_group_measured_fraction_full 1.000
_diffrn_reflns_point_group_measured_fraction_max 1.000
_diffrn_reflns_theta_full 25.376
_diffrn_reflns_theta_max 25.376
_diffrn_reflns_theta_min 1.448
_diffrn_source 'standard sealed X-ray tube'
_diffrn_source_target Mo
_diffrn_source_type 'Siemens, KFF Mo 2K -90 C'
_diffrn_standards_number 0
_exptl_absorpt_coefficient_mu 0.704
_exptl_absorpt_correction_T_max 0.7452
_exptl_absorpt_correction_T_min 0.6796
_exptl_absorpt_correction_type multi-scan
_exptl_absorpt_process_details
'SADABS-2014/5 (Bruker,2014/5) was used for absorption correction. wR2(int) was 0.0354 before and 0.0289 after correction. The Ratio of minimum to maximum transmission is 0.9120. The \l/2 correction factor is 0.00150.'
_exptl_crystal_colour 'clear light orange'
_exptl_crystal_colour_lustre clear
_exptl_crystal_colour_modifier light
_exptl_crystal_colour_primary orange
_exptl_crystal_density_diffrn 1.729
_exptl_crystal_density_method 'not measured'
_exptl_crystal_description block
_exptl_crystal_F_000 2056
_exptl_crystal_recrystallization_method 'The material was recrystallised from DCM by slow evaporation'
_exptl_crystal_size_max 0.34
_exptl_crystal_size_mid 0.11
_exptl_crystal_size_min 0.1
_refine_diff_density_max 0.311
_refine_diff_density_min -0.339
_refine_diff_density_rms 0.048
_refine_ls_extinction_method none
_refine_ls_goodness_of_fit_ref 1.092
_refine_ls_hydrogen_treatment constr
_refine_ls_matrix_type full
_refine_ls_number_parameters 604
_refine_ls_number_reflns 7365
_refine_ls_number_restraints 0
_refine_ls_restrained_S_all 1.092
_refine_ls_R_factor_all 0.0220
_refine_ls_R_factor_gt 0.0204
_refine_ls_shift/su_max 0.001
_refine_ls_shift/su_mean 0.000
_refine_ls_structure_factor_coef Fsqd
_refine_ls_weighting_details 'w=1/[\s^2^(Fo^2^)+(0.0132P)^2^+4.2698P] where P=(Fo^2^+2Fc^2^)/3'
_refine_ls_weighting_scheme calc
_refine_ls_wR_factor_gt 0.0460
_refine_ls_wR_factor_ref 0.0469
_reflns_Friedel_coverage 0.000
_reflns_number_gt 7008
_reflns_number_total 7365
_reflns_threshold_expression 'I > 2\s(I)'
_cod_data_source_file c8dt03059f2.cif
_cod_data_source_block kjf082q_a
_cod_original_cell_volume 4004.7(5)
_cod_database_code 7047232
_shelx_shelxl_version_number 2014/7
_shelx_space_group_comment
;
The symmetry employed for this shelxl refinement is uniquely defined
by the following loop, which should always be used as a source of
symmetry information in preference to the above space-group names.
They are only intended as comments.
;
_shelx_estimated_absorpt_t_max 0.933
_shelx_estimated_absorpt_t_min 0.796
_olex2_refinement_description
;
1. Fixed Uiso
 At 1.2 times of:
  All C(H) groups
2.a Aromatic/amide H refined with riding coordinates:
 C1A(H1A), C2A(H2A), C3A(H3A), C5A(H5A), C6A(H6A), C7A(H7A), C1B(H1B),
 C2B(H2B), C3B(H3B), C5B(H5B), C6B(H6B), C7B(H7B), C1C(H1C), C2C(H2C), C3C(H3C),
  C5C(H5C), C6C(H6C), C7C(H7C)
;
_olex2_exptl_crystal_mounting_method 'The crystal was mounted on a MITIGEN micromount using oil'
_olex2_submission_special_instructions 'No special instructions were received'

loop_
_space_group_symop_operation_xyz
'x, y, z'
'-x+1/2, y+1/2, -z+1/2'
'-x, -y, -z'
'x-1/2, -y-1/2, z-1/2'

loop_
_atom_site_label
_atom_site_type_symbol
_atom_site_fract_x
_atom_site_fract_y
_atom_site_fract_z
_atom_site_U_iso_or_equiv
_atom_site_adp_type
_atom_site_occupancy
_atom_site_site_symmetry_order
_atom_site_calc_flag
_atom_site_refinement_flags_posn
In1 In 0.66830(2) 0.45928(2) 0.63795(2) 0.01264(4) Uani 1 1 d .
C1A C 1.02278(17) 0.60558(13) 0.69268(6) 0.0201(4) Uani 1 1 d .
H1A H 1.1020 0.6079 0.7110 0.024 Uiso 1 1 calc R
C2A C 0.97654(17) 0.67564(13) 0.66039(6) 0.0212(4) Uani 1 1 d .
H2A H 1.0172 0.7353 0.6523 0.025 Uiso 1 1 calc R
C3A C 0.85747(17) 0.64108(12) 0.64190(6) 0.0174(3) Uani 1 1 d .
H3A H 0.8043 0.6746 0.6186 0.021 Uiso 1 1 calc R
C5A C 0.66721(16) 0.29014(13) 0.71783(6) 0.0177(3) Uani 1 1 d .
H5A H 0.5834 0.2708 0.7070 0.021 Uiso 1 1 calc R
C6A C 0.74557(17) 0.23609(13) 0.75156(6) 0.0195(4) Uani 1 1 d .
H6A H 0.7243 0.1763 0.7668 0.023 Uiso 1 1 calc R
C7A C 0.85697(17) 0.28686(13) 0.75771(6) 0.0181(4) Uani 1 1 d .
H7A H 0.9287 0.2692 0.7782 0.022 Uiso 1 1 calc R
C8A C 0.93708(15) 0.44427(12) 0.72217(6) 0.0149(3) Uani 1 1 d .
C9A C 0.93032(15) 0.52983(12) 0.69346(6) 0.0151(3) Uani 1 1 d .
C10A C 0.84638(15) 0.37226(12) 0.72748(6) 0.0147(3) Uani 1 1 d .
C11A C 1.06224(16) 0.43092(13) 0.75040(6) 0.0166(3) Uani 1 1 d .
C12A C 1.15579(17) 0.36937(13) 0.73449(6) 0.0199(4) Uani 1 1 d .
C13A C 1.27388(17) 0.35987(14) 0.75873(7) 0.0228(4) Uani 1 1 d .
C14A C 1.30094(17) 0.41354(14) 0.79950(7) 0.0236(4) Uani 1 1 d .
C15A C 1.20966(18) 0.47469(14) 0.81655(7) 0.0256(4) Uani 1 1 d .
C16A C 1.09173(17) 0.48205(14) 0.79202(7) 0.0223(4) Uani 1 1 d .
F1A F 1.13279(11) 0.31761(9) 0.69428(4) 0.0321(3) Uani 1 1 d .
F2A F 1.36183(11) 0.29880(10) 0.74259(4) 0.0372(3) Uani 1 1 d .
F3A F 1.41654(10) 0.40765(9) 0.82271(4) 0.0348(3) Uani 1 1 d .
F4A F 1.23727(12) 0.52727(10) 0.85606(5) 0.0435(3) Uani 1 1 d .
F5A F 1.00427(11) 0.54214(9) 0.80933(4) 0.0370(3) Uani 1 1 d .
N1A N 0.82859(13) 0.55420(10) 0.66155(5) 0.0145(3) Uani 1 1 d .
N2A N 0.72486(13) 0.37093(10) 0.70324(5) 0.0148(3) Uani 1 1 d .
C1B C 0.44494(16) 0.18767(13) 0.60629(6) 0.0176(3) Uani 1 1 d .
H1B H 0.4371 0.1195 0.5988 0.021 Uiso 1 1 calc R
C2B C 0.34981(16) 0.24832(13) 0.62015(6) 0.0185(4) Uani 1 1 d .
H2B H 0.2635 0.2307 0.6239 0.022 Uiso 1 1 calc R
C3B C 0.40538(16) 0.34211(13) 0.62766(6) 0.0165(3) Uani 1 1 d .
H3B H 0.3608 0.3984 0.6380 0.020 Uiso 1 1 calc R
C5B C 0.92381(16) 0.39031(13) 0.59042(6) 0.0185(4) Uani 1 1 d .
H5B H 0.9589 0.4546 0.5942 0.022 Uiso 1 1 calc R
C6B C 0.99247(16) 0.30742(14) 0.57554(6) 0.0210(4) Uani 1 1 d .
H6B H 1.0787 0.3062 0.5672 0.025 Uiso 1 1 calc R
C7B C 0.91010(16) 0.22928(14) 0.57547(6) 0.0201(4) Uani 1 1 d .
H7B H 0.9287 0.1630 0.5675 0.024 Uiso 1 1 calc R
C8B C 0.67839(16) 0.21251(12) 0.59354(6) 0.0155(3) Uani 1 1 d .
C9B C 0.55787(16) 0.24566(12) 0.60514(6) 0.0152(3) Uani 1 1 d .
C10B C 0.79069(16) 0.26615(12) 0.58968(6) 0.0157(3) Uani 1 1 d .
C11B C 0.68858(16) 0.10357(13) 0.58477(6) 0.0170(3) Uani 1 1 d .
C12B C 0.65915(17) 0.06269(13) 0.54052(6) 0.0197(4) Uani 1 1 d .
C13B C 0.66788(18) -0.03737(14) 0.53204(7) 0.0232(4) Uani 1 1 d .
C14B C 0.70556(18) -0.09957(13) 0.56903(7) 0.0235(4) Uani 1 1 d .
C15B C 0.73748(19) -0.06125(14) 0.61347(7) 0.0248(4) Uani 1 1 d .
C16B C 0.72899(18) 0.03924(13) 0.62089(6) 0.0217(4) Uani 1 1 d .
F1B F 0.62061(11) 0.12185(8) 0.50401(4) 0.0285(2) Uani 1 1 d .
F2B F 0.64021(12) -0.07380(9) 0.48849(4) 0.0357(3) Uani 1 1 d .
F3B F 0.71239(11) -0.19691(8) 0.56155(4) 0.0331(3) Uani 1 1 d .
F4B F 0.77628(13) -0.12165(9) 0.64927(4) 0.0405(3) Uani 1 1 d .
F5B F 0.76128(12) 0.07439(8) 0.66454(4) 0.0317(3) Uani 1 1 d .
N1B N 0.52913(13) 0.34195(10) 0.61844(5) 0.0147(3) Uani 1 1 d .
N2B N 0.80368(13) 0.36717(10) 0.59858(5) 0.0153(3) Uani 1 1 d .
C1C C 0.34751(16) 0.64198(13) 0.68409(6) 0.0185(4) Uani 1 1 d .
H1C H 0.2745 0.6827 0.6785 0.022 Uiso 1 1 calc R
C2C C 0.39566(17) 0.60688(13) 0.72757(6) 0.0200(4) Uani 1 1 d .
H2C H 0.3629 0.6191 0.7577 0.024 Uiso 1 1 calc R
C3C C 0.50283(16) 0.54938(13) 0.71847(6) 0.0177(3) Uani 1 1 d .
H3C H 0.5541 0.5154 0.7422 0.021 Uiso 1 1 calc R
C5C C 0.67217(16) 0.55212(12) 0.53358(6) 0.0170(3) Uani 1 1 d .
H5C H 0.7509 0.5200 0.5292 0.020 Uiso 1 1 calc R
C6C C 0.60208(17) 0.60615(13) 0.49761(6) 0.0191(4) Uani 1 1 d .
H6C H 0.6254 0.6176 0.4661 0.023 Uiso 1 1 calc R
C7C C 0.49443(17) 0.63849(13) 0.51737(6) 0.0180(4) Uani 1 1 d .
H7C H 0.4274 0.6759 0.5019 0.022 Uiso 1 1 calc R
C8C C 0.41700(16) 0.62732(12) 0.60019(6) 0.0158(3) Uani 1 1 d .
C9C C 0.42756(15) 0.60588(12) 0.64931(6) 0.0151(3) Uani 1 1 d .
C10C C 0.50140(16) 0.60547(12) 0.56589(6) 0.0155(3) Uani 1 1 d .
C11C C 0.29727(16) 0.68048(13) 0.58258(6) 0.0177(4) Uani 1 1 d .
C12C C 0.28797(17) 0.78203(14) 0.58100(6) 0.0224(4) Uani 1 1 d .
C13C C 0.17816(19) 0.82929(15) 0.56285(7) 0.0274(4) Uani 1 1 d .
C14C C 0.07447(17) 0.77390(16) 0.54637(7) 0.0273(4) Uani 1 1 d .
C15C C 0.07983(17) 0.67268(16) 0.54782(7) 0.0253(4) Uani 1 1 d .
C16C C 0.19056(17) 0.62739(14) 0.56582(6) 0.0213(4) Uani 1 1 d .
F1C F 0.38814(11) 0.83765(8) 0.59672(4) 0.0292(3) Uani 1 1 d .
F2C F 0.17274(13) 0.92771(9) 0.56028(5) 0.0411(3) Uani 1 1 d .
F3C F -0.03199(11) 0.81960(10) 0.52901(4) 0.0396(3) Uani 1 1 d .
F4C F -0.02142(10) 0.61861(10) 0.53253(4) 0.0358(3) Uani 1 1 d .
F5C F 0.19324(10) 0.52801(8) 0.56705(4) 0.0283(2) Uani 1 1 d .
N1C N 0.52327(13) 0.54862(10) 0.67196(5) 0.0153(3) Uani 1 1 d .
N2C N 0.61459(13) 0.55163(10) 0.57431(5) 0.0147(3) Uani 1 1 d .

loop_
_atom_site_aniso_label
_atom_site_aniso_U_11
_atom_site_aniso_U_22
_atom_site_aniso_U_33
_atom_site_aniso_U_23
_atom_site_aniso_U_13
_atom_site_aniso_U_12
In1 0.01242(6) 0.01215(6) 0.01331(6) 0.00053(4) 0.00057(4) 0.00068(4)
C1A 0.0170(8) 0.0213(9) 0.0220(9) 0.0000(7) 0.0004(7) -0.0032(7)
C2A 0.0228(9) 0.0171(9) 0.0238(9) 0.0017(7) 0.0021(7) -0.0058(7)
C3A 0.0223(9) 0.0142(8) 0.0157(8) 0.0007(7) 0.0014(7) 0.0007(7)
C5A 0.0166(8) 0.0199(9) 0.0169(8) 0.0007(7) 0.0030(7) -0.0020(7)
C6A 0.0237(9) 0.0172(9) 0.0179(8) 0.0044(7) 0.0036(7) -0.0006(7)
C7A 0.0196(9) 0.0192(9) 0.0156(8) 0.0029(7) 0.0011(7) 0.0032(7)
C8A 0.0138(8) 0.0165(8) 0.0145(8) -0.0025(6) 0.0021(6) 0.0031(7)
C9A 0.0142(8) 0.0157(8) 0.0156(8) -0.0016(6) 0.0016(6) 0.0006(6)
C10A 0.0146(8) 0.0160(8) 0.0137(8) -0.0007(6) 0.0013(6) 0.0021(7)
C11A 0.0141(8) 0.0170(8) 0.0187(8) 0.0045(7) 0.0008(7) 0.0005(7)
C12A 0.0202(9) 0.0215(9) 0.0181(9) 0.0014(7) 0.0030(7) 0.0023(7)
C13A 0.0165(9) 0.0251(10) 0.0274(10) 0.0085(8) 0.0063(7) 0.0080(7)
C14A 0.0152(9) 0.0228(9) 0.0319(10) 0.0093(8) -0.0064(7) 0.0001(7)
C15A 0.0255(10) 0.0221(10) 0.0278(10) -0.0024(8) -0.0087(8) 0.0012(8)
C16A 0.0194(9) 0.0210(9) 0.0262(10) -0.0028(7) -0.0016(7) 0.0056(7)
F1A 0.0300(6) 0.0431(7) 0.0228(6) -0.0100(5) 0.0000(5) 0.0157(5)
F2A 0.0239(6) 0.0516(8) 0.0362(7) 0.0005(6) 0.0037(5) 0.0219(6)
F3A 0.0196(6) 0.0344(7) 0.0484(7) 0.0062(6) -0.0138(5) 0.0054(5)
F4A 0.0399(7) 0.0415(7) 0.0455(8) -0.0203(6) -0.0255(6) 0.0143(6)
F5A 0.0296(6) 0.0451(7) 0.0345(7) -0.0213(6) -0.0114(5) 0.0196(6)
N1A 0.0157(7) 0.0130(7) 0.0147(7) -0.0005(5) 0.0007(5) 0.0003(6)
N2A 0.0133(7) 0.0163(7) 0.0149(7) 0.0006(6) 0.0013(5) 0.0002(6)
C1B 0.0204(9) 0.0165(9) 0.0156(8) 0.0005(7) -0.0004(7) -0.0025(7)
C2B 0.0149(8) 0.0218(9) 0.0187(8) 0.0021(7) 0.0009(7) -0.0033(7)
C3B 0.0152(8) 0.0187(9) 0.0154(8) 0.0008(7) 0.0006(6) 0.0020(7)
C5B 0.0173(8) 0.0202(9) 0.0182(8) 0.0010(7) 0.0020(7) -0.0009(7)
C6B 0.0139(8) 0.0265(10) 0.0228(9) 0.0012(7) 0.0037(7) 0.0030(7)
C7B 0.0189(9) 0.0199(9) 0.0215(9) -0.0004(7) 0.0024(7) 0.0055(7)
C8B 0.0193(8) 0.0152(8) 0.0117(8) 0.0006(6) -0.0003(6) 0.0010(7)
C9B 0.0178(8) 0.0143(8) 0.0133(8) 0.0008(6) -0.0004(6) 0.0000(7)
C10B 0.0175(8) 0.0153(8) 0.0143(8) 0.0008(6) 0.0002(6) 0.0024(7)
C11B 0.0146(8) 0.0159(9) 0.0208(9) -0.0003(7) 0.0030(7) 0.0006(7)
C12B 0.0199(9) 0.0181(9) 0.0209(9) 0.0025(7) -0.0002(7) 0.0017(7)
C13B 0.0241(9) 0.0217(9) 0.0235(9) -0.0069(8) -0.0003(7) -0.0022(8)
C14B 0.0238(9) 0.0129(9) 0.0341(11) -0.0019(8) 0.0047(8) 0.0005(7)
C15B 0.0294(10) 0.0178(9) 0.0271(10) 0.0061(8) 0.0013(8) 0.0040(8)
C16B 0.0259(9) 0.0200(9) 0.0190(9) -0.0007(7) 0.0012(7) 0.0017(8)
F1B 0.0428(7) 0.0228(6) 0.0189(5) 0.0017(4) -0.0058(5) 0.0043(5)
F2B 0.0503(8) 0.0279(6) 0.0278(6) -0.0128(5) -0.0068(5) -0.0004(5)
F3B 0.0404(7) 0.0127(5) 0.0463(7) -0.0044(5) 0.0025(6) 0.0005(5)
F4B 0.0651(9) 0.0217(6) 0.0339(7) 0.0101(5) -0.0037(6) 0.0102(6)
F5B 0.0507(7) 0.0249(6) 0.0185(5) -0.0011(5) -0.0058(5) 0.0062(5)
N1B 0.0144(7) 0.0153(7) 0.0142(7) 0.0004(5) 0.0007(5) 0.0005(6)
N2B 0.0154(7) 0.0146(7) 0.0160(7) 0.0003(6) 0.0020(5) 0.0003(6)
C1C 0.0156(8) 0.0170(9) 0.0233(9) -0.0012(7) 0.0038(7) 0.0007(7)
C2C 0.0214(9) 0.0205(9) 0.0188(9) -0.0020(7) 0.0066(7) -0.0009(7)
C3C 0.0208(9) 0.0166(8) 0.0155(8) 0.0005(7) 0.0005(7) -0.0012(7)
C5C 0.0163(8) 0.0171(8) 0.0178(8) -0.0005(7) 0.0024(7) -0.0012(7)
C6C 0.0228(9) 0.0203(9) 0.0141(8) 0.0024(7) 0.0024(7) -0.0021(7)
C7C 0.0203(9) 0.0157(8) 0.0175(8) 0.0021(7) -0.0021(7) 0.0010(7)
C8C 0.0151(8) 0.0125(8) 0.0197(9) -0.0006(7) -0.0007(7) -0.0012(6)
C9C 0.0132(8) 0.0127(8) 0.0195(8) -0.0003(6) 0.0015(6) -0.0009(6)
C10C 0.0154(8) 0.0132(8) 0.0176(8) 0.0003(6) -0.0007(6) -0.0007(6)
C11C 0.0160(8) 0.0221(9) 0.0152(8) 0.0017(7) 0.0027(7) 0.0048(7)
C12C 0.0226(9) 0.0230(9) 0.0216(9) -0.0014(7) 0.0008(7) 0.0041(8)
C13C 0.0322(11) 0.0245(10) 0.0257(10) 0.0025(8) 0.0037(8) 0.0141(8)
C14C 0.0176(9) 0.0439(12) 0.0204(9) 0.0054(8) 0.0019(7) 0.0147(9)
C15C 0.0147(9) 0.0413(12) 0.0199(9) 0.0037(8) 0.0013(7) 0.0001(8)
C16C 0.0191(9) 0.0251(10) 0.0202(9) 0.0025(7) 0.0035(7) 0.0004(7)
F1C 0.0319(6) 0.0187(5) 0.0359(6) -0.0022(5) -0.0072(5) 0.0024(5)
F2C 0.0481(8) 0.0260(6) 0.0481(8) 0.0001(6) -0.0055(6) 0.0201(6)
F3C 0.0239(6) 0.0586(8) 0.0360(7) 0.0076(6) -0.0009(5) 0.0225(6)
F4C 0.0163(5) 0.0562(8) 0.0340(6) 0.0085(6) -0.0052(5) -0.0067(5)
F5C 0.0234(6) 0.0245(6) 0.0364(6) 0.0028(5) -0.0022(5) -0.0049(5)
N1C 0.0157(7) 0.0146(7) 0.0157(7) -0.0001(6) 0.0006(5) 0.0005(6)
N2C 0.0146(7) 0.0145(7) 0.0149(7) 0.0007(5) 0.0006(5) 0.0006(6)

loop_
_atom_type_symbol
_atom_type_description
_atom_type_scat_dispersion_real
_atom_type_scat_dispersion_imag
_atom_type_scat_source
C C 0.0033 0.0016 'International Tables Vol C Tables 4.2.6.8 and 6.1.1.4'
H H 0.0000 0.0000 'International Tables Vol C Tables 4.2.6.8 and 6.1.1.4'
F F 0.0171 0.0103 'International Tables Vol C Tables 4.2.6.8 and 6.1.1.4'
In In -0.7276 1.3100 'International Tables Vol C Tables 4.2.6.8 and 6.1.1.4'
N N 0.0061 0.0033 'International Tables Vol C Tables 4.2.6.8 and 6.1.1.4'

loop_
_geom_angle_atom_site_label_1
_geom_angle_atom_site_label_2
_geom_angle_atom_site_label_3
_geom_angle
N1A In1 N2A 84.69(5)
N1A In1 N1B 169.85(5)
N1A In1 N2B 88.73(5)
N1A In1 N1C 94.83(5)
N1A In1 N2C 93.64(5)
N1B In1 N2A 87.43(5)
N1B In1 N2B 84.61(5)
N1B In1 N1C 92.24(5)
N1B In1 N2C 94.34(5)
N2B In1 N2A 88.03(5)
N1C In1 N2A 95.18(5)
N1C In1 N2B 175.41(5)
N1C In1 N2C 84.01(5)
N2C In1 N2A 178.08(5)
N2C In1 N2B 92.88(5)
C2A C1A H1A 126.4
C2A C1A C9A 107.28(15)
C9A C1A H1A 126.4
C1A C2A H2A 126.8
C1A C2A C3A 106.35(16)
C3A C2A H2A 126.8
C2A C3A H3A 124.5
N1A C3A C2A 111.04(15)
N1A C3A H3A 124.5
C6A C5A H5A 123.9
N2A C5A H5A 123.9
N2A C5A C6A 112.11(15)
C5A C6A H6A 126.8
C7A C6A C5A 106.31(15)
C7A C6A H6A 126.8
C6A C7A H7A 126.3
C6A C7A C10A 107.43(15)
C10A C7A H7A 126.3
C9A C8A C11A 114.30(15)
C10A C8A C9A 129.34(15)
C10A C8A C11A 116.36(15)
C8A C9A C1A 126.57(16)
N1A C9A C1A 108.47(15)
N1A C9A C8A 124.95(15)
C8A C10A C7A 127.39(15)
C8A C10A N2A 124.56(15)
N2A C10A C7A 108.05(14)
C12A C11A C8A 121.05(15)
C16A C11A C8A 121.98(15)
C16A C11A C12A 116.92(16)
C13A C12A C11A 121.91(17)
F1A C12A C11A 119.72(15)
F1A C12A C13A 118.37(16)
C14A C13A C12A 119.60(17)
F2A C13A C12A 120.34(17)
F2A C13A C14A 120.05(16)
C13A C14A C15A 119.97(16)
F3A C14A C13A 120.46(17)
F3A C14A C15A 119.57(17)
C14A C15A C16A 119.37(17)
F4A C15A C14A 119.53(17)
F4A C15A C16A 121.09(17)
C11A C16A C15A 122.20(17)
F5A C16A C11A 119.50(16)
F5A C16A C15A 118.29(17)
C3A N1A In1 125.45(11)
C3A N1A C9A 106.85(14)
C9A N1A In1 126.89(11)
C5A N2A In1 126.30(11)
C5A N2A C10A 106.10(14)
C10A N2A In1 125.06(11)
C2B C1B H1B 126.3
C2B C1B C9B 107.38(15)
C9B C1B H1B 126.3
C1B C2B H2B 126.8
C1B C2B C3B 106.37(15)
C3B C2B H2B 126.8
C2B C3B H3B 124.3
N1B C3B C2B 111.49(15)
N1B C3B H3B 124.3
C6B C5B H5B 124.1
N2B C5B H5B 124.1
N2B C5B C6B 111.74(16)
C5B C6B H6B 126.8
C7B C6B C5B 106.35(15)
C7B C6B H6B 126.8
C6B C7B H7B 126.4
C6B C7B C10B 107.14(16)
C10B C7B H7B 126.4
C9B C8B C11B 115.38(15)
C10B C8B C9B 129.16(16)
C10B C8B C11B 115.45(15)
C8B C9B C1B 126.43(16)
N1B C9B C1B 108.36(14)
N1B C9B C8B 125.20(15)
C8B C10B C7B 126.87(16)
C8B C10B N2B 124.73(15)
N2B C10B C7B 108.38(15)
C12B C11B C8B 121.93(15)
C12B C11B C16B 116.76(16)
C16B C11B C8B 121.31(16)
C11B C12B C13B 122.46(17)
F1B C12B C11B 119.31(16)
F1B C12B C13B 118.23(16)
C14B C13B C12B 119.27(17)
F2B C13B C12B 120.56(17)
F2B C13B C14B 120.16(17)
C15B C14B C13B 119.85(17)
F3B C14B C13B 119.96(17)
F3B C14B C15B 120.18(17)
C14B C15B C16B 119.68(17)
F4B C15B C14B 119.82(17)
F4B C15B C16B 120.50(17)
C15B C16B C11B 121.95(17)
F5B C16B C11B 119.78(16)
F5B C16B C15B 118.27(16)
C3B N1B In1 125.81(11)
C3B N1B C9B 106.40(14)
C9B N1B In1 126.14(11)
C5B N2B In1 126.29(12)
C5B N2B C10B 106.38(14)
C10B N2B In1 125.28(11)
C2C C1C H1C 126.4
C2C C1C C9C 107.15(15)
C9C C1C H1C 126.4
C1C C2C H2C 126.8
C1C C2C C3C 106.31(15)
C3C C2C H2C 126.8
C2C C3C H3C 124.4
N1C C3C C2C 111.29(15)
N1C C3C H3C 124.4
C6C C5C H5C 124.0
N2C C5C H5C 124.0
N2C C5C C6C 112.02(15)
C5C C6C H6C 126.9
C7C C6C C5C 106.25(15)
C7C C6C H6C 126.9
C6C C7C H7C 126.4
C6C C7C C10C 107.21(15)
C10C C7C H7C 126.4
C9C C8C C11C 115.63(15)
C10C C8C C9C 128.83(16)
C10C C8C C11C 115.54(15)
C8C C9C C1C 126.42(16)
N1C C9C C1C 108.57(15)
N1C C9C C8C 124.95(15)
C8C C10C C7C 127.03(16)
C8C C10C N2C 124.57(15)
N2C C10C C7C 108.27(14)
C12C C11C C8C 122.95(16)
C12C C11C C16C 116.87(16)
C16C C11C C8C 120.16(16)
C11C C12C C13C 121.85(18)
F1C C12C C11C 119.73(16)
F1C C12C C13C 118.41(17)
C14C C13C C12C 119.48(18)
F2C C13C C12C 120.80(19)
F2C C13C C14C 119.70(17)
C15C C14C C13C 120.28(17)
F3C C14C C13C 119.49(19)
F3C C14C C15C 120.23(19)
C14C C15C C16C 119.12(18)
F4C C15C C14C 120.46(17)
F4C C15C C16C 120.42(18)
C15C C16C C11C 122.39(18)
F5C C16C C11C 119.62(16)
F5C C16C C15C 117.99(17)
C3C N1C In1 125.85(11)
C3C N1C C9C 106.68(14)
C9C N1C In1 127.14(11)
C5C N2C In1 126.21(11)
C5C N2C C10C 106.22(14)
C10C N2C In1 126.58(11)

loop_
_geom_bond_atom_site_label_1
_geom_bond_atom_site_label_2
_geom_bond_distance
In1 N1A 2.1880(14)
In1 N2A 2.2429(14)
In1 N1B 2.2059(14)
In1 N2B 2.2402(14)
In1 N1C 2.2127(14)
In1 N2C 2.2296(14)
C1A H1A 0.9500
C1A C2A 1.382(3)
C1A C9A 1.415(2)
C2A H2A 0.9500
C2A C3A 1.404(2)
C3A H3A 0.9500
C3A N1A 1.345(2)
C5A H5A 0.9500
C5A C6A 1.420(2)
C5A N2A 1.330(2)
C6A H6A 0.9500
C6A C7A 1.359(3)
C7A H7A 0.9500
C7A C10A 1.438(2)
C8A C9A 1.414(2)
C8A C10A 1.379(2)
C8A C11A 1.503(2)
C9A N1A 1.391(2)
C10A N2A 1.408(2)
C11A C12A 1.386(2)
C11A C16A 1.380(3)
C12A C13A 1.383(3)
C12A F1A 1.341(2)
C13A C14A 1.374(3)
C13A F2A 1.342(2)
C14A C15A 1.378(3)
C14A F3A 1.344(2)
C15A C16A 1.382(3)
C15A F4A 1.338(2)
C16A F5A 1.343(2)
C1B H1B 0.9500
C1B C2B 1.370(2)
C1B C9B 1.425(2)
C2B H2B 0.9500
C2B C3B 1.410(2)
C3B H3B 0.9500
C3B N1B 1.342(2)
C5B H5B 0.9500
C5B C6B 1.414(3)
C5B N2B 1.335(2)
C6B H6B 0.9500
C6B C7B 1.368(3)
C7B H7B 0.9500
C7B C10B 1.431(2)
C8B C9B 1.402(2)
C8B C10B 1.396(2)
C8B C11B 1.503(2)
C9B N1B 1.397(2)
C10B N2B 1.398(2)
C11B C12B 1.381(2)
C11B C16B 1.386(2)
C12B C13B 1.382(3)
C12B F1B 1.346(2)
C13B C14B 1.379(3)
C13B F2B 1.337(2)
C14B C15B 1.377(3)
C14B F3B 1.339(2)
C15B C16B 1.382(3)
C15B F4B 1.342(2)
C16B F5B 1.342(2)
C1C H1C 0.9500
C1C C2C 1.380(3)
C1C C9C 1.419(2)
C2C H2C 0.9500
C2C C3C 1.407(2)
C3C H3C 0.9500
C3C N1C 1.342(2)
C5C H5C 0.9500
C5C C6C 1.417(2)
C5C N2C 1.332(2)
C6C H6C 0.9500
C6C C7C 1.365(2)
C7C H7C 0.9500
C7C C10C 1.436(2)
C8C C9C 1.412(2)
C8C C10C 1.385(2)
C8C C11C 1.505(2)
C9C N1C 1.392(2)
C10C N2C 1.402(2)
C11C C12C 1.381(3)
C11C C16C 1.389(3)
C12C C13C 1.388(3)
C12C F1C 1.346(2)
C13C C14C 1.379(3)
C13C F2C 1.337(2)
C14C C15C 1.374(3)
C14C F3C 1.342(2)
C15C C16C 1.382(3)
C15C F4C 1.340(2)
C16C F5C 1.348(2)

loop_
_geom_hbond_atom_site_label_D
_geom_hbond_atom_site_label_H
_geom_hbond_atom_site_label_A
_geom_hbond_distance_DH
_geom_hbond_distance_HA
_geom_hbond_distance_DA
_geom_hbond_angle_DHA
_geom_hbond_site_symmetry_A
C2A H2A F3A 0.95 2.53 3.364(2) 147.3 2_756
C3A H3A F3B 0.95 2.52 3.439(2) 162.9 1_565

loop_
_geom_torsion_atom_site_label_1
_geom_torsion_atom_site_label_2
_geom_torsion_atom_site_label_3
_geom_torsion_atom_site_label_4
_geom_torsion
C1A C2A C3A N1A 0.5(2)
C1A C9A N1A In1 170.25(11)
C1A C9A N1A C3A 0.16(18)
C2A C1A C9A C8A -178.72(16)
C2A C1A C9A N1A 0.1(2)
C2A C3A N1A In1 -170.68(11)
C2A C3A N1A C9A -0.41(19)
C5A C6A C7A C10A -0.09(19)
C6A C5A N2A In1 162.73(11)
C6A C5A N2A C10A 0.21(19)
C6A C7A C10A C8A -179.73(17)
C6A C7A C10A N2A 0.22(19)
C7A C10A N2A In1 -163.05(11)
C7A C10A N2A C5A -0.26(18)
C8A C9A N1A In1 -10.9(2)
C8A C9A N1A C3A 179.04(16)
C8A C10A N2A In1 16.9(2)
C8A C10A N2A C5A 179.69(16)
C8A C11A C12A C13A 176.74(16)
C8A C11A C12A F1A -2.8(3)
C8A C11A C16A C15A -175.88(17)
C8A C11A C16A F5A 3.3(3)
C9A C1A C2A C3A -0.4(2)
C9A C8A C10A C7A -179.10(17)
C9A C8A C10A N2A 1.0(3)
C9A C8A C11A C12A -97.89(19)
C9A C8A C11A C16A 79.3(2)
C10A C8A C9A C1A 174.04(17)
C10A C8A C9A N1A -4.6(3)
C10A C8A C11A C12A 81.7(2)
C10A C8A C11A C16A -101.1(2)
C11A C8A C9A C1A -6.4(2)
C11A C8A C9A N1A 174.88(15)
C11A C8A C10A C7A 1.4(3)
C11A C8A C10A N2A -178.54(15)
C11A C12A C13A C14A -0.8(3)
C11A C12A C13A F2A 179.31(16)
C12A C11A C16A C15A 1.4(3)
C12A C11A C16A F5A -179.42(16)
C12A C13A C14A C15A 1.4(3)
C12A C13A C14A F3A -177.88(16)
C13A C14A C15A C16A -0.6(3)
C13A C14A C15A F4A -179.46(18)
C14A C15A C16A C11A -0.8(3)
C14A C15A C16A F5A 180.00(18)
C16A C11A C12A C13A -0.6(3)
C16A C11A C12A F1A 179.92(16)
F1A C12A C13A C14A 178.68(16)
F1A C12A C13A F2A -1.2(3)
F2A C13A C14A C15A -178.70(17)
F2A C13A C14A F3A 2.0(3)
F3A C14A C15A C16A 178.68(17)
F3A C14A C15A F4A -0.1(3)
F4A C15A C16A C11A 177.98(18)
F4A C15A C16A F5A -1.2(3)
N2A C5A C6A C7A -0.1(2)
C1B C2B C3B N1B 0.8(2)
C1B C9B N1B In1 166.58(11)
C1B C9B N1B C3B 0.60(18)
C2B C1B C9B C8B 178.90(16)
C2B C1B C9B N1B -0.09(19)
C2B C3B N1B In1 -166.94(11)
C2B C3B N1B C9B -0.89(18)
C5B C6B C7B C10B 0.9(2)
C6B C5B N2B In1 165.08(11)
C6B C5B N2B C10B 0.78(19)
C6B C7B C10B C8B 178.54(17)
C6B C7B C10B N2B -0.49(19)
C7B C10B N2B In1 -164.68(11)
C7B C10B N2B C5B -0.18(18)
C8B C9B N1B In1 -12.4(2)
C8B C9B N1B C3B -178.41(16)
C8B C10B N2B In1 16.3(2)
C8B C10B N2B C5B -179.23(16)
C8B C11B C12B C13B -179.86(17)
C8B C11B C12B F1B 0.2(3)
C8B C11B C16B C15B 179.27(17)
C8B C11B C16B F5B -0.8(3)
C9B C1B C2B C3B -0.43(19)
C9B C8B C10B C7B -176.79(17)
C9B C8B C10B N2B 2.1(3)
C9B C8B C11B C12B 87.0(2)
C9B C8B C11B C16B -93.4(2)
C10B C8B C9B C1B 176.76(17)
C10B C8B C9B N1B -4.4(3)
C10B C8B C11B C12B -93.9(2)
C10B C8B C11B C16B 85.7(2)
C11B C8B C9B C1B -4.3(2)
C11B C8B C9B N1B 174.53(15)
C11B C8B C10B C7B 4.3(3)
C11B C8B C10B N2B -176.86(15)
C11B C12B C13B C14B 0.9(3)
C11B C12B C13B F2B -179.05(16)
C12B C11B C16B C15B -1.1(3)
C12B C11B C16B F5B 178.81(16)
C12B C13B C14B C15B -1.9(3)
C12B C13B C14B F3B 178.87(17)
C13B C14B C15B C16B 1.3(3)
C13B C14B C15B F4B -178.84(17)
C14B C15B C16B C11B 0.2(3)
C14B C15B C16B F5B -179.72(17)
C16B C11B C12B C13B 0.6(3)
C16B C11B C12B F1B -179.34(16)
F1B C12B C13B C14B -179.17(16)
F1B C12B C13B F2B 0.9(3)
F2B C13B C14B C15B 178.11(17)
F2B C13B C14B F3B -1.1(3)
F3B C14B C15B C16B -179.43(17)
F3B C14B C15B F4B 0.4(3)
F4B C15B C16B C11B -179.62(17)
F4B C15B C16B F5B 0.4(3)
N2B C5B C6B C7B -1.1(2)
C1C C2C C3C N1C 0.7(2)
C1C C9C N1C In1 173.71(11)
C1C C9C N1C C3C 0.09(18)
C2C C1C C9C C8C -176.93(16)
C2C C1C C9C N1C 0.37(19)
C2C C3C N1C In1 -174.24(11)
C2C C3C N1C C9C -0.52(19)
C5C C6C C7C C10C 1.29(19)
C6C C5C N2C In1 169.93(11)
C6C C5C N2C C10C 0.81(19)
C6C C7C C10C C8C 175.13(17)
C6C C7C C10C N2C -0.85(19)
C7C C10C N2C In1 -169.05(11)
C7C C10C N2C C5C 0.02(18)
C8C C9C N1C In1 -8.9(2)
C8C C9C N1C C3C 177.44(16)
C8C C10C N2C In1 14.8(2)
C8C C10C N2C C5C -176.09(16)
C8C C11C C12C C13C 177.39(17)
C8C C11C C12C F1C -1.6(3)
C8C C11C C16C C15C -177.81(16)
C8C C11C C16C F5C 2.4(2)
C9C C1C C2C C3C -0.7(2)
C9C C8C C10C C7C -172.14(17)
C9C C8C C10C N2C 3.2(3)
C9C C8C C11C C12C 90.2(2)
C9C C8C C11C C16C -91.4(2)
C10C C8C C9C C1C 170.35(17)
C10C C8C C9C N1C -6.5(3)
C10C C8C C11C C12C -90.3(2)
C10C C8C C11C C16C 88.1(2)
C11C C8C C9C C1C -10.2(2)
C11C C8C C9C N1C 172.95(15)
C11C C8C C10C C7C 8.4(3)
C11C C8C C10C N2C -176.25(15)
C11C C12C C13C C14C 0.8(3)
C11C C12C C13C F2C -177.85(17)
C12C C11C C16C C15C 0.6(3)
C12C C11C C16C F5C -179.10(16)
C12C C13C C14C C15C -0.1(3)
C12C C13C C14C F3C 179.69(17)
C13C C14C C15C C16C -0.3(3)
C13C C14C C15C F4C 178.94(17)
C14C C15C C16C C11C 0.0(3)
C14C C15C C16C F5C 179.73(16)
C16C C11C C12C C13C -1.0(3)
C16C C11C C12C F1C -179.98(15)
F1C C12C C13C C14C 179.74(16)
F1C C12C C13C F2C 1.1(3)
F2C C13C C14C C15C 178.53(18)
F2C C13C C14C F3C -1.7(3)
F3C C14C C15C C16C 179.95(16)
F3C C14C C15C F4C -0.8(3)
F4C C15C C16C C11C -179.22(16)
F4C C15C C16C F5C 0.5(3)
N2C C5C C6C C7C -1.4(2)
